data_4313492
loop_
_publ_author_name
'Brendan F. Abrahams'
'Stuart R. Batten'
'Bernard F. Hoskins'
'Richard Robson'

_publ_contact_author
;
    Dr. S.R. Batten
    School of Chemistry
    Monash University 3800
    AUSTRALIA
;
_publ_contact_author_email ' stuart.batten@sci.monash.edu.au '
_publ_contact_author_fax ' +61 3 9905 4597 '
_publ_contact_author_phone ' +61 3 9905 4606 '
_publ_section_title
;
 AgC(CN)3- Based Coordination Polymers
;
_journal_name_full 'Inorganic Chemistry'
_journal_page_first 2654
_journal_page_last 2664
_journal_paper_doi 10.1021/ic026189s
_journal_volume 42
_journal_year 2003
_chemical_formula_sum 'C10 H12 Ag N5'
_chemical_formula_weight 310.12
_chemical_name_systematic
; 
 (1,4-diazobicyclo-[2.2.2]-octane)(tricyanomethanide)silver(I)
;
_space_group_IT_number 194
_symmetry_cell_setting hexagonal
_symmetry_space_group_name_Hall '-P 6c 2c'
_symmetry_space_group_name_H-M 'P 63/m m c'
_atom_sites_solution_hydrogens geom
_atom_sites_solution_primary direct
_atom_sites_solution_secondary difmap
_audit_creation_method SHELXL-97
_cell_angle_alpha 90.00
_cell_angle_beta 90.00
_cell_angle_gamma 120.00
_cell_formula_units_Z 2
_cell_length_a 9.369(2)
_cell_length_b 9.369(2)
_cell_length_c 7.129(1)
_cell_measurement_temperature 295(2)
_cell_volume 541.93(18)
_computing_structure_refinement 'SHELXL-97 (Sheldrick, 1997)'
_computing_structure_solution 'SHELXS-97 (Sheldrick, 1990)'
_diffrn_ambient_temperature 295(2)
_diffrn_measured_fraction_theta_full 0.991
_diffrn_measured_fraction_theta_max 0.991
_diffrn_measurement_device_type 'Enraf-Nonius CAD-4F'
_diffrn_measurement_method \w--2\q
_diffrn_radiation_monochromator graphite
_diffrn_radiation_source 'X-ray tube'
_diffrn_radiation_type MoK\a
_diffrn_radiation_wavelength 0.71069
_diffrn_reflns_av_R_equivalents 0.0292
_diffrn_reflns_av_sigmaI/netI 0.0288
_diffrn_reflns_limit_h_max 1
_diffrn_reflns_limit_h_min -13
_diffrn_reflns_limit_k_max 13
_diffrn_reflns_limit_k_min -1
_diffrn_reflns_limit_l_max 10
_diffrn_reflns_limit_l_min -10
_diffrn_reflns_number 2644
_diffrn_reflns_theta_full 29.95
_diffrn_reflns_theta_max 29.95
_diffrn_reflns_theta_min 3.80
_diffrn_standards_decay_% 0
_diffrn_standards_interval_time 83
_diffrn_standards_number 3
_exptl_absorpt_coefficient_mu 1.838
_exptl_absorpt_correction_T_max 0.6738
_exptl_absorpt_correction_T_min 0.6145
_exptl_absorpt_correction_type integration
_exptl_crystal_colour colourless
_exptl_crystal_density_diffrn 1.900
_exptl_crystal_density_meas 1.94(1)
_exptl_crystal_density_method flotation
_exptl_crystal_description needle
_exptl_crystal_F_000 308
_exptl_crystal_size_max 1.00
_exptl_crystal_size_mid 0.20
_exptl_crystal_size_min 0.20
_refine_diff_density_max 0.493
_refine_diff_density_min -0.335
_refine_diff_density_rms 0.076
_refine_ls_extinction_coef 0.055(11)
_refine_ls_extinction_expression Fc^*^=kFc[1+0.001xFc^2^\l^3^/sin(2\q)]^-1/4^
_refine_ls_extinction_method SHELXL
_refine_ls_goodness_of_fit_ref 1.218
_refine_ls_hydrogen_treatment mixed
_refine_ls_matrix_type full
_refine_ls_number_parameters 29
_refine_ls_number_reflns 329
_refine_ls_number_restraints 0
_refine_ls_restrained_S_all 1.218
_refine_ls_R_factor_all 0.0547
_refine_ls_R_factor_gt 0.0381
_refine_ls_shift/su_max 0.000
_refine_ls_shift/su_mean 0.000
_refine_ls_structure_factor_coef Fsqd
_refine_ls_weighting_details 'calc w=1/[\s^2^(Fo^2^)+(0.0360P)^2^+0.2602P] where P=(Fo^2^+2Fc^2^)/3'
_refine_ls_weighting_scheme calc
_refine_ls_wR_factor_gt 0.0786
_refine_ls_wR_factor_ref 0.0837
_reflns_number_gt 262
_reflns_number_total 329
_reflns_threshold_expression >2sigma(I)
_cod_data_source_file ic026189ssi20030113_124126_2.cif
_cod_data_source_block agtcmdabco
_cod_depositor_comments
;
The following automatic conversions were performed:

'_symmetry_cell_setting' value 'Hexagonal' changed to 'hexagonal'
according to the built-in table from CIF Core dictionary named
'cif_core.dic' version 2.4.1 from 2010-06-29.

Automatic conversion script
Id: cif_fix_values 1646 2011-03-28 12:23:43Z adriana 
;
_cod_database_code 4313492

loop_
_symmetry_equiv_pos_as_xyz
'x, y, z'
'x-y, x, z+1/2'
'-y, x-y, z'
'-x, -y, z+1/2'
'-x+y, -x, z'
'y, -x+y, z+1/2'
'x-y, -y, -z'
'-x, -x+y, -z'
'y, x, -z'
'-y, -x, -z+1/2'
'-x+y, y, -z+1/2'
'x, x-y, -z+1/2'
'-x, -y, -z'
'-x+y, -x, -z-1/2'
'y, -x+y, -z'
'x, y, -z-1/2'
'x-y, x, -z'
'-y, x-y, -z-1/2'
'-x+y, y, z'
'x, x-y, z'
'-y, -x, z'
'y, x, z-1/2'
'x-y, -y, z-1/2'
'-x, -x+y, z-1/2'

loop_
_atom_site_label
_atom_site_type_symbol
_atom_site_fract_x
_atom_site_fract_y
_atom_site_fract_z
_atom_site_U_iso_or_equiv
_atom_site_adp_type
_atom_site_occupancy
_atom_site_symmetry_multiplicity
_atom_site_calc_flag
_atom_site_refinement_flags
_atom_site_disorder_assembly
_atom_site_disorder_group
Ag1 Ag 0.6667 0.3333 0.2500 0.0518(5) Uani 1 12 d S . .
N2 N 0.6667 0.3333 -0.0678(6) 0.0299(10) Uani 1 6 d S . .
N1 N 0.3125(8) 0.1563(4) 0.2500 0.0683(17) Uani 1 4 d S . .
C2 C 0.0000 0.0000 0.2500 0.044(2) Uani 1 12 d S . .
C1 C 0.1736(8) 0.0868(4) 0.2500 0.0441(14) Uani 1 4 d S . .
C3 C 0.8370(10) 0.4185(5) -0.1404(9) 0.065(3) Uani 0.60 2 d SP . .
C4 C 0.4962(13) 0.2481(7) -0.1414(12) 0.057(3) Uani 0.40 2 d SP . .

loop_
_atom_site_aniso_label
_atom_site_aniso_U_11
_atom_site_aniso_U_22
_atom_site_aniso_U_33
_atom_site_aniso_U_23
_atom_site_aniso_U_13
_atom_site_aniso_U_12
Ag1 0.0705(6) 0.0705(6) 0.0146(4) 0.000 0.000 0.0352(3)
N2 0.0365(16) 0.0365(16) 0.0165(17) 0.000 0.000 0.0183(8)
N1 0.053(4) 0.068(3) 0.079(4) 0.000 0.000 0.027(2)
C2 0.049(4) 0.049(4) 0.034(4) 0.000 0.000 0.0245(18)
C1 0.045(4) 0.048(2) 0.038(3) 0.000 0.000 0.0223(18)
C3 0.038(4) 0.108(6) 0.025(3) -0.0011(14) -0.002(3) 0.019(2)
C4 0.036(6) 0.096(9) 0.020(4) -0.0005(18) -0.001(4) 0.018(3)

loop_
_atom_type_symbol
_atom_type_description
_atom_type_scat_dispersion_real
_atom_type_scat_dispersion_imag
_atom_type_scat_source
C C 0.0033 0.0016 'International Tables Vol C Tables 4.2.6.8 and 6.1.1.4'
H H 0.0000 0.0000 'International Tables Vol C Tables 4.2.6.8 and 6.1.1.4'
N N 0.0061 0.0033 'International Tables Vol C Tables 4.2.6.8 and 6.1.1.4'
Ag Ag -0.8971 1.1015 'International Tables Vol C Tables 4.2.6.8 and 6.1.1.4'

loop_
_geom_angle_atom_site_label_1
_geom_angle_atom_site_label_2
_geom_angle_atom_site_label_3
_geom_angle
_geom_angle_site_symmetry_1
_geom_angle_site_symmetry_3
_geom_angle_publ_flag
N2 Ag1 N2 180.000(1) . 14_666 ?
C3 N2 C3 108.4(3) 5_665 . ?
C3 N2 C3 108.4(3) 5_665 3_655 ?
C3 N2 C3 108.4(3) . 3_655 ?
C3 N2 C4 55.79(10) 5_665 3_655 ?
C3 N2 C4 55.79(10) . 3_655 ?
C3 N2 C4 138.7(5) 3_655 3_655 ?
C3 N2 C4 55.79(10) 5_665 . ?
C3 N2 C4 138.7(5) . . ?
C3 N2 C4 55.79(10) 3_655 . ?
C4 N2 C4 108.1(4) 3_655 . ?
C3 N2 C4 138.7(5) 5_665 5_665 ?
C3 N2 C4 55.79(10) . 5_665 ?
C3 N2 C4 55.79(10) 3_655 5_665 ?
C4 N2 C4 108.1(4) 3_655 5_665 ?
C4 N2 C4 108.1(4) . 5_665 ?
C3 N2 Ag1 110.5(3) 5_665 . ?
C3 N2 Ag1 110.5(3) . . ?
C3 N2 Ag1 110.5(3) 3_655 . ?
C4 N2 Ag1 110.8(4) 3_655 . ?
C4 N2 Ag1 110.8(4) . . ?
C4 N2 Ag1 110.8(4) 5_665 . ?
C1 C2 C1 120.0 14_556 . ?
C1 C2 C1 120.0 14_556 3 ?
C1 C2 C1 120.000(1) . 3 ?
N1 C1 C2 180.0(7) . . ?
C4 C3 C4 120.1(10) 3_655 5_665 ?
C4 C3 N2 62.2(5) 3_655 . ?
C4 C3 N2 62.2(5) 5_665 . ?
C4 C3 C3 89.7(5) 3_655 16 ?
C4 C3 C3 89.7(5) 5_665 16 ?
N2 C3 C3 110.5(3) . 16 ?
C3 C4 C3 119.9(10) 3_655 5_665 ?
C3 C4 N2 62.0(5) 3_655 . ?
C3 C4 N2 62.0(5) 5_665 . ?
C3 C4 C4 90.3(5) 3_655 16 ?
C3 C4 C4 90.3(5) 5_665 16 ?
N2 C4 C4 110.8(4) . 16 ?

loop_
_geom_bond_atom_site_label_1
_geom_bond_atom_site_label_2
_geom_bond_distance
_geom_bond_site_symmetry_2
_geom_bond_publ_flag
Ag1 N2 2.266(4) . ?
Ag1 N2 2.266(4) 14_666 ?
Ag1 N1 2.873(7) . ?
N2 C3 1.476(8) 5_665 ?
N2 C3 1.476(8) . ?
N2 C3 1.476(8) 3_655 ?
N2 C4 1.480(10) 3_655 ?
N2 C4 1.480(10) . ?
N2 C4 1.480(10) 5_665 ?
N1 C1 1.127(8) . ?
C2 C1 1.409(7) 14_556 ?
C2 C1 1.409(7) . ?
C2 C1 1.409(7) 3 ?
C3 C4 1.383(6) 3_655 ?
C3 C4 1.383(6) 5_665 ?
C3 C3 1.563(13) 16 ?
C4 C3 1.383(6) 3_655 ?
C4 C3 1.383(6) 5_665 ?
C4 C4 1.548(18) 16 ?
